data_7036165
loop_
_publ_author_name
'Zhou, Jian'
'Tan, Xiao-Feng'
'Liu, Xing'
'Qing, Miao'
'Zhao, Rong-Qing'
'Tang, Qiuling'

_publ_section_title
;
 A series of new manganese thioarsenates(v) based on different unsaturated
 [Mn(amine)x](2+) complexes.
;
_journal_issue 37
_journal_name_full 'Dalton transactions (Cambridge, England : 2003)'
_journal_page_first 16430
_journal_page_last 16438
_journal_paper_doi 10.1039/c5dt02910d
_journal_volume 44
_journal_year 2015
_chemical_formula_moiety '2(C3 H10 As Mn N2 S4), C6 H20 Mn N4'
_chemical_formula_sum 'C12 H40 As2 Mn3 N8 S8'
_chemical_formula_weight 867.66
_chemical_name_systematic
; 
 ? 
;
_space_group_IT_number 2
_symmetry_cell_setting triclinic
_symmetry_space_group_name_Hall '-P 1'
_symmetry_space_group_name_H-M 'P -1'
_atom_sites_solution_hydrogens geom
_atom_sites_solution_primary direct
_atom_sites_solution_secondary difmap
_audit_creation_method SHELXL-97
_audit_update_record
;
2015-08-12 deposited with the CCDC.
2015-08-13 downloaded from the CCDC.
;
_cell_angle_alpha 86.491(6)
_cell_angle_beta 87.000(5)
_cell_angle_gamma 87.148(5)
_cell_formula_units_Z 1
_cell_length_a 6.9676(3)
_cell_length_b 10.4718(8)
_cell_length_c 10.9346(8)
_cell_measurement_reflns_used 3207
_cell_measurement_temperature 296(2)
_cell_measurement_theta_max 28.5940
_cell_measurement_theta_min 3.7270
_cell_volume 794.37(9)
_computing_cell_refinement 'CrystalClear, Ver. 1.30 (Rigaku/MSC, 2001)'
_computing_data_collection 'CrystalClear, Ver. 1.30 (Rigaku/MSC, 2001)'
_computing_data_reduction 'CrystalStructure, Ver. 3.60 (Rigaku/MSC, 2004)'
_computing_molecular_graphics 'ORTEPII (Johnson, 1976)'
_computing_publication_material SHELXL97
_computing_structure_refinement 'SHELXL97 (Sheldrick, 1997)'
_computing_structure_solution 'SHELXS97 (Sheldrick, 1990)'
_diffrn_ambient_temperature 296(2)
_diffrn_detector_area_resol_mean 7.31
_diffrn_measured_fraction_theta_full 0.998
_diffrn_measured_fraction_theta_max 0.998
_diffrn_measurement_device_type 'Rigaku Mercury'
_diffrn_measurement_method \w
_diffrn_radiation_monochromator graphite
_diffrn_radiation_source 'fine-focus sealed tube'
_diffrn_radiation_type MoK\a
_diffrn_radiation_wavelength 0.71073
_diffrn_reflns_av_R_equivalents 0.0306
_diffrn_reflns_av_unetI/netI 0.0437
_diffrn_reflns_limit_h_max 8
_diffrn_reflns_limit_h_min -8
_diffrn_reflns_limit_k_max 12
_diffrn_reflns_limit_k_min -12
_diffrn_reflns_limit_l_max 13
_diffrn_reflns_limit_l_min -13
_diffrn_reflns_number 5129
_diffrn_reflns_theta_full 25.10
_diffrn_reflns_theta_max 25.10
_diffrn_reflns_theta_min 3.39
_exptl_absorpt_coefficient_mu 3.786
_exptl_absorpt_correction_T_max 0.8634
_exptl_absorpt_correction_T_min 0.7723
_exptl_absorpt_correction_type multi-scan
_exptl_absorpt_process_details 'Jacobson, R. (1998) Private communication'
_exptl_crystal_colour yellow
_exptl_crystal_density_diffrn 1.814
_exptl_crystal_density_method 'not measured'
_exptl_crystal_description block
_exptl_crystal_F_000 437
_exptl_crystal_size_max 0.09
_exptl_crystal_size_mid 0.07
_exptl_crystal_size_min 0.05
_refine_diff_density_max 0.728
_refine_diff_density_min -0.618
_refine_diff_density_rms 0.095
_refine_ls_extinction_method none
_refine_ls_goodness_of_fit_ref 1.067
_refine_ls_hydrogen_treatment mixed
_refine_ls_matrix_type full
_refine_ls_number_parameters 151
_refine_ls_number_reflns 2836
_refine_ls_number_restraints 0
_refine_ls_restrained_S_all 1.067
_refine_ls_R_factor_all 0.0391
_refine_ls_R_factor_gt 0.0351
_refine_ls_shift/su_max 0.000
_refine_ls_shift/su_mean 0.000
_refine_ls_structure_factor_coef Fsqd
_refine_ls_weighting_details 'calc w=1/[\s^2^(Fo^2^)+(0.0438P)^2^+0.2423P] where P=(Fo^2^+2Fc^2^)/3'
_refine_ls_weighting_scheme calc
_refine_ls_wR_factor_gt 0.0873
_refine_ls_wR_factor_ref 0.0908
_reflns_number_gt 2570
_reflns_number_total 2836
_reflns_threshold_expression >2sigma(I)
_cod_data_source_file c5dt02910d2.cif
_cod_data_source_block 4
_cod_depositor_comments 'Adding full bibliography for 7036162--7036165.cif.'
_cod_database_code 7036165

loop_
_symmetry_equiv_pos_as_xyz
'x, y, z'
'-x, -y, -z'

loop_
_atom_site_label
_atom_site_type_symbol
_atom_site_fract_x
_atom_site_fract_y
_atom_site_fract_z
_atom_site_U_iso_or_equiv
_atom_site_adp_type
_atom_site_occupancy
_atom_site_symmetry_multiplicity
_atom_site_calc_flag
_atom_site_refinement_flags
As1 As 0.24875(5) 0.37402(3) 0.70557(3) 0.02540(13) Uani 1 1 d .
Mn1 Mn 0.19282(8) 0.59047(5) 0.40011(5) 0.03138(17) Uani 1 1 d .
Mn2 Mn 0.5000 0.5000 1.0000 0.0472(3) Uani 1 2 d S
S1 S 0.20266(13) 0.36691(9) 0.51070(8) 0.0291(2) Uani 1 1 d .
S2 S 0.50494(12) 0.47276(9) 0.74376(9) 0.0301(2) Uani 1 1 d .
S3 S 0.00246(12) 0.49074(10) 0.77241(9) 0.0321(2) Uani 1 1 d .
S4 S 0.26083(15) 0.18438(10) 0.78615(10) 0.0428(3) Uani 1 1 d .
N1 N 0.2013(4) 0.7913(3) 0.3170(3) 0.0347(7) Uani 1 1 d .
H1A H 0.3096 0.7994 0.2692 0.042 Uiso 1 1 calc R
H1B H 0.1004 0.8073 0.2693 0.042 Uiso 1 1 calc R
N2 N 0.2806(5) 0.7040(3) 0.5529(3) 0.0410(8) Uani 1 1 d .
H2A H 0.1877 0.7024 0.6133 0.049 Uiso 1 1 calc R
H2B H 0.3886 0.6673 0.5837 0.049 Uiso 1 1 calc R
N3 N 0.2560(4) 0.6398(3) 0.9813(3) 0.0338(7) Uani 1 1 d .
H3A H 0.1945 0.6266 0.9131 0.041 Uiso 1 1 calc R
H3B H 0.1722 0.6296 1.0462 0.041 Uiso 1 1 calc R
N4 N 0.6508(5) 0.6801(3) 0.9449(3) 0.0406(8) Uani 1 1 d .
H4A H 0.7080 0.7078 1.0097 0.049 Uiso 1 1 calc R
H4B H 0.7420 0.6650 0.8855 0.049 Uiso 1 1 calc R
C1 C 0.1952(7) 0.8855(4) 0.4113(4) 0.0480(11) Uani 1 1 d .
H1C H 0.0624 0.8905 0.4455 0.058 Uiso 1 1 calc R
C2 C 0.3149(7) 0.8381(4) 0.5126(5) 0.0567(13) Uani 1 1 d .
H2C H 0.2883 0.8916 0.5814 0.068 Uiso 1 1 calc R
H2D H 0.4494 0.8451 0.4865 0.068 Uiso 1 1 calc R
C3 C 0.2397(7) 1.0190(4) 0.3617(5) 0.0568(13) Uani 1 1 d .
H3C H 0.1554 1.0452 0.2972 0.085 Uiso 1 1 calc R
H3D H 0.3708 1.0197 0.3301 0.085 Uiso 1 1 calc R
H3E H 0.2211 1.0771 0.4264 0.085 Uiso 1 1 calc R
C4 C 0.3251(7) 0.7711(4) 0.9738(5) 0.0524(12) Uani 1 1 d .
H4C H 0.3522 0.7909 1.0575 0.063 Uiso 1 1 calc R
C5 C 0.5094(6) 0.7771(4) 0.9004(5) 0.0536(12) Uani 1 1 d .
H5A H 0.4868 0.7642 0.8153 0.064 Uiso 1 1 calc R
H5B H 0.5598 0.8613 0.9042 0.064 Uiso 1 1 calc R
C6 C 0.1698(8) 0.8683(5) 0.9308(7) 0.093(2) Uani 1 1 d .
H6A H 0.0562 0.8600 0.9837 0.140 Uiso 1 1 calc R
H6B H 0.1403 0.8530 0.8484 0.140 Uiso 1 1 calc R
H6C H 0.2150 0.9532 0.9333 0.140 Uiso 1 1 calc R

loop_
_atom_site_aniso_label
_atom_site_aniso_U_11
_atom_site_aniso_U_22
_atom_site_aniso_U_33
_atom_site_aniso_U_23
_atom_site_aniso_U_13
_atom_site_aniso_U_12
As1 0.0139(2) 0.0364(2) 0.0257(2) 0.00066(16) -0.00022(15) -0.00269(15)
Mn1 0.0271(3) 0.0354(3) 0.0325(3) -0.0020(2) -0.0061(3) -0.0049(2)
Mn2 0.0228(4) 0.0351(5) 0.0819(8) 0.0109(5) -0.0027(5) -0.0003(4)
S1 0.0261(5) 0.0360(5) 0.0253(5) -0.0029(4) -0.0010(4) -0.0019(4)
S2 0.0141(4) 0.0456(6) 0.0310(5) -0.0043(4) 0.0006(4) -0.0056(4)
S3 0.0147(4) 0.0517(6) 0.0306(5) -0.0107(4) 0.0024(4) -0.0021(4)
S4 0.0401(6) 0.0407(6) 0.0474(6) 0.0105(5) -0.0099(5) -0.0071(5)
N1 0.0303(17) 0.0405(18) 0.0332(18) -0.0002(15) -0.0024(14) -0.0030(14)
N2 0.0367(19) 0.052(2) 0.0353(19) -0.0025(16) -0.0062(16) -0.0054(16)
N3 0.0261(16) 0.0422(19) 0.0322(18) 0.0027(14) -0.0015(14) 0.0009(14)
N4 0.0299(18) 0.048(2) 0.044(2) -0.0036(16) 0.0056(15) -0.0115(15)
C1 0.058(3) 0.043(2) 0.044(3) -0.006(2) 0.000(2) -0.003(2)
C2 0.068(3) 0.047(3) 0.059(3) -0.016(2) -0.021(3) -0.004(2)
C3 0.059(3) 0.042(3) 0.069(3) 0.001(2) -0.002(3) -0.008(2)
C4 0.053(3) 0.041(2) 0.061(3) 0.001(2) 0.012(2) -0.001(2)
C5 0.055(3) 0.042(3) 0.063(3) 0.011(2) 0.000(2) -0.013(2)
C6 0.072(4) 0.059(3) 0.139(6) 0.033(4) 0.026(4) 0.025(3)

loop_
_atom_type_symbol
_atom_type_description
_atom_type_scat_dispersion_real
_atom_type_scat_dispersion_imag
_atom_type_scat_source
C C 0.0033 0.0016 'International Tables Vol C Tables 4.2.6.8 and 6.1.1.4'
H H 0.0000 0.0000 'International Tables Vol C Tables 4.2.6.8 and 6.1.1.4'
N N 0.0061 0.0033 'International Tables Vol C Tables 4.2.6.8 and 6.1.1.4'
O O 0.0106 0.0060 'International Tables Vol C Tables 4.2.6.8 and 6.1.1.4'
S S 0.1246 0.1234 'International Tables Vol C Tables 4.2.6.8 and 6.1.1.4'
Mn Mn 0.3368 0.7283 'International Tables Vol C Tables 4.2.6.8 and 6.1.1.4'
Cu Cu 0.3201 1.2651 'International Tables Vol C Tables 4.2.6.8 and 6.1.1.4'
As As 0.0499 2.0058 'International Tables Vol C Tables 4.2.6.8 and 6.1.1.4'

loop_
_geom_angle_atom_site_label_1
_geom_angle_atom_site_label_2
_geom_angle_atom_site_label_3
_geom_angle
_geom_angle_site_symmetry_1
_geom_angle_site_symmetry_3
S4 As1 S1 108.87(4) . .
S4 As1 S3 113.62(4) . .
S1 As1 S3 103.34(4) . .
S4 As1 S2 110.49(4) . .
S1 As1 S2 113.69(4) . .
S3 As1 S2 106.73(4) . .
N2 Mn1 N1 76.02(12) . .
N2 Mn1 S1 98.96(9) . .
N1 Mn1 S1 174.70(8) . .
N2 Mn1 S3 161.81(9) . 2_566
N1 Mn1 S3 94.31(8) . 2_566
S1 Mn1 S3 90.98(3) . 2_566
N2 Mn1 S2 110.52(9) . 2_666
N1 Mn1 S2 88.95(9) . 2_666
S1 Mn1 S2 91.28(3) . 2_666
S3 Mn1 S2 84.28(3) 2_566 2_666
N2 Mn1 S1 87.94(9) . 2_566
N1 Mn1 S1 91.43(9) . 2_566
S1 Mn1 S1 90.07(3) . 2_566
S3 Mn1 S1 76.78(3) 2_566 2_566
S2 Mn1 S1 161.03(3) 2_666 2_566
N3 Mn2 N3 180.000(1) 2_667 .
N3 Mn2 N4 78.53(12) 2_667 2_667
N3 Mn2 N4 101.47(12) . 2_667
N3 Mn2 N4 101.47(12) 2_667 .
N3 Mn2 N4 78.53(12) . .
N4 Mn2 N4 180.000(1) 2_667 .
N3 Mn2 S2 88.84(9) 2_667 2_667
N3 Mn2 S2 91.16(9) . 2_667
N4 Mn2 S2 83.60(9) 2_667 2_667
N4 Mn2 S2 96.40(9) . 2_667
N3 Mn2 S2 91.16(9) 2_667 .
N3 Mn2 S2 88.84(9) . .
N4 Mn2 S2 96.40(9) 2_667 .
N4 Mn2 S2 83.60(9) . .
S2 Mn2 S2 180.0 2_667 .
As1 S1 Mn1 112.23(4) . .
As1 S1 Mn1 80.92(3) . 2_566
Mn1 S1 Mn1 89.93(3) . 2_566
As1 S2 Mn1 112.99(4) . 2_666
As1 S2 Mn2 107.67(3) . .
Mn1 S2 Mn2 126.63(3) 2_666 .
As1 S3 Mn1 88.43(4) . 2_566
C1 N1 Mn1 111.7(2) . .
C1 N1 H1A 109.3 . .
Mn1 N1 H1A 109.3 . .
C1 N1 H1B 109.3 . .
Mn1 N1 H1B 109.3 . .
H1A N1 H1B 107.9 . .
C2 N2 Mn1 112.3(3) . .
C2 N2 H2A 109.1 . .
Mn1 N2 H2A 109.1 . .
C2 N2 H2B 109.1 . .
Mn1 N2 H2B 109.1 . .
H2A N2 H2B 107.9 . .
C4 N3 Mn2 110.0(2) . .
C4 N3 H3A 109.7 . .
Mn2 N3 H3A 109.7 . .
C4 N3 H3B 109.7 . .
Mn2 N3 H3B 109.7 . .
H3A N3 H3B 108.2 . .
C5 N4 Mn2 108.6(2) . .
C5 N4 H4A 110.0 . .
Mn2 N4 H4A 110.0 . .
C5 N4 H4B 110.0 . .
Mn2 N4 H4B 110.0 . .
H4A N4 H4B 108.3 . .
N1 C1 C2 110.0(4) . .
N1 C1 C3 113.7(4) . .
C2 C1 C3 113.4(4) . .
N1 C1 H1C 106.4 . .
C2 C1 H1C 106.4 . .
C3 C1 H1C 106.4 . .
C1 C2 N2 112.6(4) . .
C1 C2 H2C 109.1 . .
N2 C2 H2C 109.1 . .
C1 C2 H2D 109.1 . .
N2 C2 H2D 109.1 . .
H2C C2 H2D 107.8 . .
C1 C3 H3C 109.5 . .
C1 C3 H3D 109.5 . .
H3C C3 H3D 109.5 . .
C1 C3 H3E 109.5 . .
H3C C3 H3E 109.5 . .
H3D C3 H3E 109.5 . .
N3 C4 C5 110.5(4) . .
N3 C4 C6 111.3(4) . .
C5 C4 C6 114.2(4) . .
N3 C4 H4C 106.8 . .
C5 C4 H4C 106.8 . .
C6 C4 H4C 106.8 . .
N4 C5 C4 111.5(3) . .
N4 C5 H5A 109.3 . .
C4 C5 H5A 109.3 . .
N4 C5 H5B 109.3 . .
C4 C5 H5B 109.3 . .
H5A C5 H5B 108.0 . .
C4 C6 H6A 109.5 . .
C4 C6 H6B 109.5 . .
H6A C6 H6B 109.5 . .
C4 C6 H6C 109.5 . .
H6A C6 H6C 109.5 . .
H6B C6 H6C 109.5 . .

loop_
_geom_bond_atom_site_label_1
_geom_bond_atom_site_label_2
_geom_bond_distance
_geom_bond_site_symmetry_2
As1 S4 2.1222(11) .
As1 S1 2.1777(10) .
As1 S3 2.1777(10) .
As1 S2 2.1782(9) .
Mn1 N2 2.237(3) .
Mn1 N1 2.242(3) .
Mn1 S1 2.5678(11) .
Mn1 S3 2.5909(11) 2_566
Mn1 S2 2.6438(11) 2_666
Mn1 S1 2.8971(11) 2_566
Mn2 N3 2.197(3) 2_667
Mn2 N3 2.197(3) .
Mn2 N4 2.240(3) 2_667
Mn2 N4 2.240(3) .
Mn2 S2 2.8320(10) 2_667
Mn2 S2 2.8320(10) .
S1 Mn1 2.8971(11) 2_566
S2 Mn1 2.6438(11) 2_666
S3 Mn1 2.5909(11) 2_566
N1 C1 1.468(5) .
N1 H1A 0.9000 .
N1 H1B 0.9000 .
N2 C2 1.473(5) .
N2 H2A 0.9000 .
N2 H2B 0.9000 .
N3 C4 1.476(5) .
N3 H3A 0.9000 .
N3 H3B 0.9000 .
N4 C5 1.459(5) .
N4 H4A 0.9000 .
N4 H4B 0.9000 .
C1 C2 1.468(6) .
C1 C3 1.509(6) .
C1 H1C 0.9800 .
C2 H2C 0.9700 .
C2 H2D 0.9700 .
C3 H3C 0.9600 .
C3 H3D 0.9600 .
C3 H3E 0.9600 .
C4 C5 1.480(6) .
C4 C6 1.521(6) .
C4 H4C 0.9800 .
C5 H5A 0.9700 .
C5 H5B 0.9700 .
C6 H6A 0.9600 .
C6 H6B 0.9600 .
C6 H6C 0.9600 .
